data_1562858
loop_
_publ_author_name
'Fan, Yingying'
'Li, Jianfeng'

_publ_section_title
;
 Bis(1-methylimidazole)[<i>meso</i>-\a,\a,\a,\a-tetrakis(<i>o</i>-nicotinamidophenyl)porphinato]iron(II)--1-methylimidazole--tetrahydrofuran
 (1/1/1.5)
;
_journal_coeditor_code BH4061
_journal_issue 5
_journal_name_full IUCrData
_journal_page_first
;
;
_journal_paper_doi 10.1107/S2414314621005319
_journal_volume 6
_journal_year 2021
_chemical_formula_iupac '[Fe (C68 H44 N12 O4) (C4 H6 N2)2] , C4 H6 N2, 1.5C4 H8 O'
_chemical_formula_moiety 'C76 H56 Fe N16 O4, C4 H6 N2, 1.5(C4 H8 O)'
_chemical_formula_sum 'C86 H74 Fe N18 O5.5'
_chemical_formula_weight 1503.48
_chemical_name_systematic
;
Bis(1-methylimidazole)[<i>meso</i>-\a,\a,\a,\a-tetrakis(<i>o</i>-\
nicotinamidophenyl)porphinato]iron(II)--1-methylimidazole--tetrahydrofuran
(1/1/1.5)
;
_space_group_crystal_system triclinic
_space_group_IT_number 2
_space_group_name_Hall '-P 1'
_space_group_name_H-M_alt 'P -1'
_atom_sites_solution_hydrogens geom
_audit_creation_method SHELXL-2016/6
_cell_angle_alpha 75.588(5)
_cell_angle_beta 76.138(4)
_cell_angle_gamma 74.316(4)
_cell_formula_units_Z 2
_cell_length_a 13.0880(18)
_cell_length_b 13.8413(18)
_cell_length_c 22.771(3)
_cell_measurement_reflns_used 9990
_cell_measurement_temperature 100(2)
_cell_measurement_theta_max 26.6243
_cell_measurement_theta_min 2.2570
_cell_volume 3780.3(9)
_computing_cell_refinement
;
SAINT (Bruker, 2013)
;
_computing_data_collection
;
APEX2 (Bruker, 2013)
;
_computing_data_reduction
;
SAINT (Bruker, 2013)
;
_computing_molecular_graphics
;
Mercury (Macrae <i>et al.</i>, 2020)
;
_computing_publication_material
;
enCIFer (Allen <i>et al.</i>,  2004)
;
_computing_structure_refinement
;
<i>SHELXL2014/6</i> (Sheldrick, 2015b)
;
_computing_structure_solution
;
<i>SHELXT2014/6</i> (Sheldrick, 2015a)
;
_diffrn_ambient_temperature 100(2)
_diffrn_measured_fraction_theta_full 0.998
_diffrn_measured_fraction_theta_max 0.997
_diffrn_measurement_device_type 'Bruker D8 QUEST System'
_diffrn_measurement_method '\f and \w scans'
_diffrn_radiation_type MoK\a
_diffrn_radiation_wavelength 0.71073
_diffrn_reflns_av_R_equivalents 0.0686
_diffrn_reflns_av_unetI/netI 0.0585
_diffrn_reflns_limit_h_max 16
_diffrn_reflns_limit_h_min -16
_diffrn_reflns_limit_k_max 17
_diffrn_reflns_limit_k_min -17
_diffrn_reflns_limit_l_max 28
_diffrn_reflns_limit_l_min -28
_diffrn_reflns_number 67154
_diffrn_reflns_theta_full 25.242
_diffrn_reflns_theta_max 26.786
_diffrn_reflns_theta_min 2.193
_diffrn_source 'fine-focus sealed tube'
_exptl_absorpt_coefficient_mu 0.268
_exptl_absorpt_correction_T_max 0.981
_exptl_absorpt_correction_T_min 0.950
_exptl_absorpt_correction_type multi-scan
_exptl_absorpt_process_details
;
(SADABS; Bruker, 2016)
;
_exptl_crystal_colour black
_exptl_crystal_density_diffrn 1.321
_exptl_crystal_density_method 'not measured'
_exptl_crystal_description block
_exptl_crystal_F_000 1572
_exptl_crystal_size_max 0.550
_exptl_crystal_size_mid 0.160
_exptl_crystal_size_min 0.070
_refine_diff_density_max 1.816
_refine_diff_density_min -0.804
_refine_ls_extinction_coef 0.0029(8)
_refine_ls_extinction_expression Fc^*^=kFc[1+0.001xFc^2^\l^3^/sin(2\q)]^-1/4^
_refine_ls_extinction_method
;
SHELXL2016/6 (Sheldrick 2015b)
;
_refine_ls_goodness_of_fit_ref 1.032
_refine_ls_hydrogen_treatment constr
_refine_ls_matrix_type full
_refine_ls_number_parameters 1022
_refine_ls_number_reflns 16109
_refine_ls_number_restraints 131
_refine_ls_restrained_S_all 1.052
_refine_ls_R_factor_all 0.1024
_refine_ls_R_factor_gt 0.0701
_refine_ls_shift/su_max 0.001
_refine_ls_shift/su_mean 0.000
_refine_ls_structure_factor_coef Fsqd
_refine_ls_weighting_details 'w=1/[\s^2^(Fo^2^)+(0.1118P)^2^+7.2076P] where P=(Fo^2^+2Fc^2^)/3'
_refine_ls_weighting_scheme calc
_refine_ls_wR_factor_gt 0.1943
_refine_ls_wR_factor_ref 0.2187
_reflns_number_gt 11563
_reflns_number_total 16109
_reflns_threshold_expression 'I > 2\s(I)'
_cod_data_source_file bh4061sup1.cif
_cod_data_source_block I
_cod_original_formula_sum 'C86 H74 Fe N18 O5.50'
_cod_database_code 1562858
_shelx_estimated_absorpt_t_min 0.867
_shelx_estimated_absorpt_t_max 0.982

loop_
_space_group_symop_operation_xyz
'x, y, z'
'-x, -y, -z'

loop_
_atom_site_type_symbol
_atom_site_label
_atom_site_fract_x
_atom_site_fract_y
_atom_site_fract_z
_atom_site_U_iso_or_equiv
_atom_site_adp_type
_atom_site_calc_flag
_atom_site_occupancy
_atom_site_disorder_assembly
_atom_site_disorder_group
Fe Fe1 0.58466(3) 0.34410(3) 0.29656(2) 0.01633(14) Uani d 1 . .
O O1 0.7193(3) 0.5115(3) -0.03486(13) 0.0573(9) Uani d 1 . .
O O2 0.9173(2) 0.5353(2) 0.37668(12) 0.0344(6) Uani d 1 . .
O O3 0.8951(2) 0.0304(2) 0.35901(12) 0.0347(6) Uani d 1 . .
O O4 0.7501(2) -0.1694(2) 0.21998(13) 0.0394(7) Uani d 1 . .
N N1 0.5234(2) 0.3438(2) 0.22501(12) 0.0194(5) Uani d 1 . .
N N2 0.5694(2) 0.4958(2) 0.27220(12) 0.0187(5) Uani d 1 . .
N N3 0.6423(2) 0.34404(19) 0.36965(12) 0.0166(5) Uani d 1 . .
N N4 0.6033(2) 0.19258(19) 0.31977(12) 0.0177(5) Uani d 1 . .
N N5 0.6301(3) 0.4986(2) 0.06434(14) 0.0350(7) Uani d 1 . .
H H5 0.635418 0.461177 0.101351 0.042 Uiso calc 1 . .
N N6 0.8048(2) 0.6503(2) 0.31729(13) 0.0238(6) Uani d 1 . .
H H6 0.795126 0.682020 0.279757 0.029 Uiso calc 1 . .
N N7 0.8873(2) 0.0955(2) 0.44292(13) 0.0242(6) Uani d 1 . .
H H7 0.917595 0.130964 0.458131 0.029 Uiso calc 1 . .
N N8 0.7052(2) 0.0007(2) 0.17919(13) 0.0262(6) Uani d 1 . .
H H8 0.728899 0.057460 0.165227 0.031 Uiso calc 1 . .
N N9 0.7835(3) 0.1828(3) 0.09547(17) 0.0411(8) Uani d 1 . .
N N10 1.0454(3) 0.5801(4) 0.16177(17) 0.0543(10) Uani d 1 . .
N N11 1.1474(3) 0.1740(3) 0.26412(18) 0.0489(9) Uani d 1 . .
N N12 1.0272(4) 0.0024(4) 0.1888(2) 0.0707(14) Uani d 1 . .
N N13 0.7336(2) 0.3273(2) 0.24526(12) 0.0219(6) Uani d 1 . .
N N14 0.8756(3) 0.3565(3) 0.17385(17) 0.0467(9) Uani d 1 . .
N N15 0.4359(2) 0.3608(2) 0.34675(12) 0.0185(5) Uani d 1 . .
N N16 0.2869(2) 0.4160(2) 0.40966(13) 0.0266(6) Uani d 1 . .
C C1 0.5042(3) 0.2616(2) 0.20833(14) 0.0205(6) Uani d 1 . .
C C2 0.4499(3) 0.2975(3) 0.15633(16) 0.0265(7) Uani d 1 . .
H H2 0.427468 0.256355 0.136304 0.032 Uiso calc 1 . .
C C3 0.4368(3) 0.3998(3) 0.14125(16) 0.0276(7) Uani d 1 . .
H H3 0.402477 0.444495 0.109128 0.033 Uiso calc 1 . .
C C4 0.4847(3) 0.4285(2) 0.18296(15) 0.0229(7) Uani d 1 . .
C C5 0.4974(3) 0.5279(3) 0.17715(14) 0.0230(7) Uani d 1 . .
C C6 0.5386(3) 0.5577(2) 0.21915(15) 0.0225(7) Uani d 1 . .
C C7 0.5532(3) 0.6593(3) 0.21309(16) 0.0291(8) Uani d 1 . .
H H7A 0.540834 0.714970 0.179530 0.035 Uiso calc 1 . .
C C8 0.5878(3) 0.6607(3) 0.26386(16) 0.0281(7) Uani d 1 . .
H H8A 0.602251 0.717902 0.273650 0.034 Uiso calc 1 . .
C C9 0.5987(3) 0.5586(2) 0.30055(14) 0.0196(6) Uani d 1 . .
C C10 0.6347(2) 0.5280(2) 0.35650(14) 0.0188(6) Uani d 1 . .
C C11 0.6556(2) 0.4266(2) 0.38797(14) 0.0182(6) Uani d 1 . .
C C12 0.6964(3) 0.3938(2) 0.44465(15) 0.0215(7) Uani d 1 . .
H H12 0.713714 0.436296 0.466068 0.026 Uiso calc 1 . .
C C13 0.7057(3) 0.2925(2) 0.46181(15) 0.0210(6) Uani d 1 . .
H H13 0.729531 0.249690 0.497841 0.025 Uiso calc 1 . .
C C14 0.6722(2) 0.2609(2) 0.41477(14) 0.0174(6) Uani d 1 . .
C C15 0.6697(2) 0.1605(2) 0.41657(14) 0.0167(6) Uani d 1 . .
C C16 0.6398(2) 0.1296(2) 0.37062(14) 0.0178(6) Uani d 1 . .
C C17 0.6468(3) 0.0238(2) 0.37023(15) 0.0223(7) Uani d 1 . .
H H17 0.670880 -0.033983 0.400284 0.027 Uiso calc 1 . .
C C18 0.6127(3) 0.0226(2) 0.31940(15) 0.0223(7) Uani d 1 . .
H H18 0.608180 -0.036083 0.306560 0.027 Uiso calc 1 . .
C C19 0.5842(2) 0.1280(2) 0.28786(14) 0.0189(6) Uani d 1 . .
C C20 0.5373(2) 0.1593(2) 0.23558(15) 0.0199(6) Uani d 1 . .
C C21 0.4763(3) 0.6027(3) 0.11916(15) 0.0260(7) Uani d 1 . .
C C22 0.3913(3) 0.6880(3) 0.11910(17) 0.0315(8) Uani d 1 . .
H H22 0.343359 0.698150 0.156734 0.038 Uiso calc 1 . .
C C23 0.3747(4) 0.7590(3) 0.06523(19) 0.0412(10) Uani d 1 . .
H H23 0.316259 0.817299 0.065979 0.049 Uiso calc 1 . .
C C24 0.4445(4) 0.7437(3) 0.01048(19) 0.0432(10) Uani d 1 . .
H H24 0.433220 0.791659 -0.026580 0.052 Uiso calc 1 . .
C C25 0.5305(4) 0.6594(3) 0.00883(18) 0.0400(10) Uani d 1 . .
H H25 0.578584 0.650280 -0.028929 0.048 Uiso calc 1 . .
C C26 0.5459(3) 0.5882(3) 0.06286(16) 0.0310(8) Uani d 1 . .
C C27 0.7031(3) 0.4618(3) 0.01773(16) 0.0351(9) Uani d 1 . .
C C28 0.7651(3) 0.3536(3) 0.03375(17) 0.0331(8) Uani d 1 . .
C C29 0.7316(3) 0.2810(3) 0.08406(17) 0.0327(8) Uani d 1 . .
H H29 0.667679 0.302707 0.112130 0.039 Uiso calc 1 . .
C C30 0.8741(4) 0.1540(4) 0.0558(2) 0.0518(12) Uani d 1 . .
H H30 0.912181 0.084487 0.063007 0.062 Uiso calc 1 . .
C C31 0.9149(4) 0.2203(4) 0.0050(2) 0.0603(14) Uani d 1 . .
H H31 0.980064 0.196685 -0.021651 0.072 Uiso calc 1 . .
C C32 0.8601(4) 0.3211(4) -0.00666(19) 0.0463(11) Uani d 1 . .
H H32 0.886514 0.367822 -0.041589 0.056 Uiso calc 1 . .
C C33 0.6418(3) 0.6083(2) 0.38832(14) 0.0190(6) Uani d 1 . .
C C34 0.5649(3) 0.6259(3) 0.44132(15) 0.0234(7) Uani d 1 . .
H H34 0.511034 0.586948 0.455665 0.028 Uiso calc 1 . .
C C35 0.5653(3) 0.6987(3) 0.47335(16) 0.0276(7) Uani d 1 . .
H H35 0.512816 0.708596 0.509480 0.033 Uiso calc 1 . .
C C36 0.6418(3) 0.7564(3) 0.45278(17) 0.0295(8) Uani d 1 . .
H H36 0.642218 0.806727 0.474467 0.035 Uiso calc 1 . .
C C37 0.7181(3) 0.7412(3) 0.40050(17) 0.0271(7) Uani d 1 . .
H H37 0.770327 0.782001 0.385906 0.033 Uiso calc 1 . .
C C38 0.7195(3) 0.6666(2) 0.36884(15) 0.0212(7) Uani d 1 . .
C C39 0.9001(3) 0.5861(3) 0.32628(16) 0.0248(7) Uani d 1 . .
C C40 0.9877(3) 0.5806(3) 0.27001(16) 0.0290(8) Uani d 1 . .
C C41 0.9675(3) 0.5903(4) 0.21235(19) 0.0412(10) Uani d 1 . .
H H41 0.894341 0.605087 0.207576 0.049 Uiso calc 1 . .
C C42 1.1475(4) 0.5602(4) 0.1702(2) 0.0503(12) Uani d 1 . .
H H42 1.203890 0.553055 0.135416 0.060 Uiso calc 1 . .
C C43 1.1749(3) 0.5496(3) 0.2261(2) 0.0433(10) Uani d 1 . .
H H43 1.248605 0.535337 0.229657 0.052 Uiso calc 1 . .
C C44 1.0942(3) 0.5598(3) 0.27734(19) 0.0345(8) Uani d 1 . .
H H44 1.111231 0.552825 0.316683 0.041 Uiso calc 1 . .
C C45 0.6993(3) 0.0804(2) 0.47120(15) 0.0194(6) Uani d 1 . .
C C46 0.6203(3) 0.0351(3) 0.51272(16) 0.0249(7) Uani d 1 . .
H H46 0.547963 0.056304 0.506011 0.030 Uiso calc 1 . .
C C47 0.6446(3) -0.0399(3) 0.56352(17) 0.0301(8) Uani d 1 . .
H H47 0.589642 -0.070265 0.590995 0.036 Uiso calc 1 . .
C C48 0.7502(3) -0.0705(3) 0.57402(17) 0.0337(8) Uani d 1 . .
H H48 0.767784 -0.121652 0.608846 0.040 Uiso calc 1 . .
C C49 0.8292(3) -0.0259(3) 0.53334(17) 0.0295(8) Uani d 1 . .
H H49 0.901284 -0.046803 0.540392 0.035 Uiso calc 1 . .
C C50 0.8047(3) 0.0487(2) 0.48251(15) 0.0220(7) Uani d 1 . .
C C51 0.9211(3) 0.0880(3) 0.38313(16) 0.0271(7) Uani d 1 . .
C C52 0.9964(3) 0.1547(3) 0.34652(16) 0.0281(7) Uani d 1 . .
C C53 0.9861(3) 0.2524(3) 0.35526(19) 0.0372(9) Uani d 1 . .
H H53 0.930751 0.279764 0.386133 0.045 Uiso calc 1 . .
C C54 1.0574(4) 0.3092(3) 0.3185(2) 0.0468(11) Uani d 1 . .
H H54 1.052342 0.376491 0.323615 0.056 Uiso calc 1 . .
C C55 1.1358(4) 0.2677(4) 0.2743(2) 0.0497(11) Uani d 1 . .
H H55 1.184956 0.307713 0.249515 0.060 Uiso calc 1 . .
C C56 1.0774(3) 0.1195(3) 0.3000(2) 0.0394(9) Uani d 1 . .
H H56 1.083488 0.052972 0.293350 0.047 Uiso calc 1 . .
C C57 0.5139(3) 0.0806(3) 0.20926(15) 0.0227(7) Uani d 1 . .
C C58 0.4059(3) 0.0830(3) 0.20982(18) 0.0323(8) Uani d 1 . .
H H58 0.350184 0.131934 0.228657 0.039 Uiso calc 1 . .
C C59 0.3788(4) 0.0159(3) 0.1837(2) 0.0454(11) Uani d 1 . .
H H59 0.305090 0.019662 0.184008 0.054 Uiso calc 1 . .
C C60 0.4582(4) -0.0563(3) 0.1571(2) 0.0491(12) Uani d 1 . .
H H60 0.439354 -0.102509 0.139085 0.059 Uiso calc 1 . .
C C61 0.5651(3) -0.0620(3) 0.1565(2) 0.0395(9) Uani d 1 . .
H H61 0.619824 -0.112371 0.138269 0.047 Uiso calc 1 . .
C C62 0.5932(3) 0.0056(3) 0.18252(16) 0.0261(7) Uani d 1 . .
C C63 0.7756(3) -0.0872(3) 0.19658(16) 0.0278(7) Uani d 1 . .
C C64 0.8912(3) -0.0806(3) 0.18496(17) 0.0305(8) Uani d 1 . .
C C65 0.9233(4) -0.0037(4) 0.1989(3) 0.0552(13) Uani d 1 . .
H H65 0.869474 0.047861 0.216560 0.066 Uiso calc 1 . .
C C66 1.1009(4) -0.0725(5) 0.1643(3) 0.0619(14) Uani d 1 . .
H H66 1.175063 -0.071413 0.158030 0.074 Uiso calc 1 . .
C C67 1.0758(4) -0.1478(5) 0.1485(3) 0.0658(15) Uani d 1 . .
H H67 1.131010 -0.197243 0.129846 0.079 Uiso calc 1 . .
C C68 0.9698(4) -0.1544(4) 0.1591(2) 0.0540(12) Uani d 1 . .
H H68 0.951208 -0.209012 0.148768 0.065 Uiso calc 1 . .
C C69 0.8132(3) 0.2408(3) 0.2457(2) 0.0403(10) Uani d 1 . .
H H69 0.808780 0.176830 0.272555 0.048 Uiso calc 1 . .
C C70 0.7735(3) 0.3964(3) 0.2004(2) 0.0417(10) Uani d 1 . .
H H70 0.735439 0.464950 0.188377 0.050 Uiso calc 1 . .
C C71 0.9001(3) 0.2596(4) 0.20197(19) 0.0398(10) Uani d 1 . .
H H71 0.966379 0.211919 0.193141 0.048 Uiso calc 1 . .
C C72 0.9429(5) 0.4088(5) 0.1217(3) 0.0746(18) Uani d 1 . .
H H72A 1.009003 0.410523 0.134106 0.112 Uiso calc 1 . .
H H72B 0.903172 0.478948 0.108413 0.112 Uiso calc 1 . .
H H72C 0.961726 0.372137 0.087557 0.112 Uiso calc 1 . .
C C73 0.3874(3) 0.4273(3) 0.38259(16) 0.0276(7) Uani d 1 . .
H H73 0.419327 0.477204 0.388636 0.033 Uiso calc 1 . .
C C74 0.2703(3) 0.3381(3) 0.39007(19) 0.0349(9) Uani d 1 . .
H H74 0.206625 0.312165 0.401208 0.042 Uiso calc 1 . .
C C75 0.3623(3) 0.3042(3) 0.35137(19) 0.0345(9) Uani d 1 . .
H H75 0.373814 0.249436 0.330618 0.041 Uiso calc 1 . .
C C76 0.2109(3) 0.4733(3) 0.4539(2) 0.0395(10) Uani d 1 . .
H H76A 0.218505 0.436576 0.495892 0.059 Uiso calc 1 . .
H H76B 0.137079 0.480815 0.448195 0.059 Uiso calc 1 . .
H H76C 0.226070 0.541211 0.447238 0.059 Uiso calc 1 . .
O O5 0.2857(6) 0.6768(6) 0.3207(3) 0.156(3) Uani d 1 . .
C C77 0.3330(7) 0.8184(6) 0.3382(4) 0.127(3) Uani d 1 . .
H H77A 0.405675 0.825530 0.314817 0.152 Uiso calc 1 . .
H H77B 0.311978 0.857899 0.371626 0.152 Uiso calc 1 . .
C C78 0.3289(5) 0.7083(6) 0.3629(3) 0.089(2) Uani d 1 . .
H H78A 0.402203 0.666084 0.366424 0.107 Uiso calc 1 . .
H H78B 0.282335 0.700512 0.404258 0.107 Uiso calc 1 . .
C C79 0.2486(7) 0.8521(7) 0.2954(4) 0.114(3) Uani d 1 . .
H H79A 0.174822 0.874122 0.318532 0.137 Uiso calc 1 . .
H H79B 0.265453 0.908634 0.260950 0.137 Uiso calc 1 . .
C C80 0.2597(6) 0.7592(7) 0.2731(4) 0.118(3) Uani d 1 . .
H H80A 0.191263 0.758752 0.261946 0.141 Uiso calc 1 . .
H H80B 0.317519 0.755171 0.236083 0.141 Uiso calc 1 . .
O O6 0.8138(5) 0.8462(5) 0.0574(3) 0.0590(17) Uani d 0.5 . .
C C81 0.7780(13) 0.9096(11) 0.0030(6) 0.106(4) Uani d 0.5 . .
H H81A 0.833178 0.946314 -0.023455 0.127 Uiso calc 0.5 . .
H H81B 0.709378 0.959525 0.012889 0.127 Uiso calc 0.5 . .
C C82 0.7627(19) 0.8267(13) -0.0271(10) 0.151(6) Uani d 0.5 . .
H H82A 0.685374 0.839013 -0.029143 0.181 Uiso calc 0.5 . .
H H82B 0.803946 0.833595 -0.069877 0.181 Uiso calc 0.5 . .
C C83 0.7993(14) 0.7171(13) 0.0077(7) 0.116(5) Uani d 0.5 . .
H H83A 0.747106 0.674427 0.012148 0.139 Uiso calc 0.5 . .
H H83B 0.872100 0.682948 -0.011347 0.139 Uiso calc 0.5 . .
C C84 0.7989(10) 0.7451(8) 0.0686(6) 0.077(3) Uani d 0.5 . .
H H84A 0.729297 0.740092 0.096877 0.093 Uiso calc 0.5 . .
H H84B 0.857536 0.696697 0.088429 0.093 Uiso calc 0.5 . .
N N17 0.0059(3) 0.7796(3) 0.40172(16) 0.0375(8) Uani d 1 . .
N N18 0.0525(3) 0.7857(3) 0.48807(17) 0.0389(8) Uani d 1 . .
C C85 0.0185(3) 0.6969(3) 0.4962(2) 0.0410(9) Uani d 1 . .
H H85 0.015528 0.646219 0.532983 0.049 Uiso calc 1 . .
C C86 0.0447(4) 0.8320(3) 0.4308(2) 0.0440(10) Uani d 1 . .
H H86 0.064341 0.895436 0.411955 0.053 Uiso calc 1 . .
C C87 -0.0108(3) 0.6926(3) 0.4428(2) 0.0406(9) Uani d 1 . .
H H87 -0.037361 0.639611 0.436074 0.049 Uiso calc 1 . .
C C88 -0.0119(4) 0.8112(4) 0.3383(2) 0.0458(10) Uani d 1 . .
H H88A 0.012233 0.874904 0.319161 0.069 Uiso calc 1 . .
H H88B -0.088957 0.822319 0.338055 0.069 Uiso calc 1 . .
H H88C 0.029166 0.757643 0.315163 0.069 Uiso calc 1 . .

loop_
_atom_site_aniso_label
_atom_site_aniso_U_11
_atom_site_aniso_U_22
_atom_site_aniso_U_33
_atom_site_aniso_U_12
_atom_site_aniso_U_13
_atom_site_aniso_U_23
Fe1 0.0180(2) 0.0162(2) 0.0160(2) -0.00469(17) -0.00201(17) -0.00551(16)
O1 0.056(2) 0.069(2) 0.0226(15) 0.0063(17) 0.0020(13) 0.0037(14)
O2 0.0355(14) 0.0349(14) 0.0275(14) -0.0039(11) -0.0031(11) -0.0037(11)
O3 0.0314(14) 0.0386(15) 0.0373(15) -0.0101(12) -0.0031(11) -0.0139(12)
O4 0.0412(16) 0.0273(14) 0.0465(17) -0.0083(12) -0.0096(13) 0.0002(12)
N1 0.0220(13) 0.0189(13) 0.0168(13) -0.0050(11) -0.0011(10) -0.0049(10)
N2 0.0203(13) 0.0206(13) 0.0164(13) -0.0064(11) -0.0020(10) -0.0053(10)
N3 0.0159(12) 0.0136(12) 0.0200(13) -0.0032(10) -0.0023(10) -0.0041(10)
N4 0.0173(12) 0.0185(13) 0.0187(13) -0.0037(10) -0.0034(10) -0.0067(10)
N5 0.048(2) 0.0327(17) 0.0169(14) -0.0007(15) -0.0039(13) -0.0024(12)
N6 0.0261(15) 0.0251(14) 0.0198(14) -0.0081(12) 0.0010(11) -0.0061(11)
N7 0.0206(14) 0.0259(15) 0.0279(15) -0.0064(11) -0.0076(11) -0.0047(12)
N8 0.0301(15) 0.0219(14) 0.0279(15) -0.0057(12) -0.0035(12) -0.0095(12)
N9 0.0373(19) 0.0370(19) 0.044(2) -0.0062(15) 0.0024(15) -0.0121(16)
N10 0.048(2) 0.080(3) 0.0317(19) -0.013(2) 0.0092(16) -0.0215(19)
N11 0.0282(18) 0.061(3) 0.051(2) -0.0142(17) 0.0067(16) -0.0089(19)
N12 0.052(3) 0.093(4) 0.088(3) -0.024(2) -0.010(2) -0.050(3)
N13 0.0223(14) 0.0247(14) 0.0199(13) -0.0063(11) -0.0009(11) -0.0082(11)
N14 0.0368(19) 0.057(2) 0.046(2) -0.0167(17) 0.0125(16) -0.0212(18)
N15 0.0214(13) 0.0184(13) 0.0162(13) -0.0035(10) -0.0049(10) -0.0039(10)
N16 0.0201(14) 0.0323(16) 0.0285(15) -0.0046(12) 0.0004(12) -0.0140(13)
C1 0.0203(15) 0.0234(16) 0.0201(16) -0.0045(13) -0.0038(12) -0.0085(13)
C2 0.0308(18) 0.0295(18) 0.0227(17) -0.0059(14) -0.0079(14) -0.0098(14)
C3 0.0357(19) 0.0287(18) 0.0206(17) -0.0046(15) -0.0111(14) -0.0063(14)
C4 0.0277(17) 0.0220(16) 0.0187(15) -0.0021(13) -0.0054(13) -0.0063(13)
C5 0.0273(17) 0.0231(16) 0.0166(15) -0.0024(13) -0.0036(13) -0.0041(12)
C6 0.0273(17) 0.0200(16) 0.0190(15) -0.0052(13) -0.0008(13) -0.0054(12)
C7 0.043(2) 0.0224(17) 0.0224(17) -0.0102(15) -0.0090(15) 0.0013(13)
C8 0.039(2) 0.0216(17) 0.0270(18) -0.0108(15) -0.0099(15) -0.0026(14)
C9 0.0229(16) 0.0168(15) 0.0198(15) -0.0055(12) -0.0026(12) -0.0051(12)
C10 0.0198(15) 0.0201(15) 0.0184(15) -0.0070(12) -0.0003(12) -0.0075(12)
C11 0.0160(14) 0.0192(15) 0.0212(15) -0.0052(12) -0.0013(12) -0.0082(12)
C12 0.0224(16) 0.0213(16) 0.0248(16) -0.0057(13) -0.0066(13) -0.0087(13)
C13 0.0234(16) 0.0228(16) 0.0190(15) -0.0042(13) -0.0084(12) -0.0050(12)
C14 0.0143(14) 0.0182(15) 0.0210(15) -0.0045(12) -0.0028(12) -0.0059(12)
C15 0.0131(14) 0.0178(15) 0.0200(15) -0.0040(11) -0.0028(11) -0.0047(12)
C16 0.0169(14) 0.0174(15) 0.0190(15) -0.0037(12) -0.0021(12) -0.0049(12)
C17 0.0254(17) 0.0179(15) 0.0244(16) -0.0050(13) -0.0059(13) -0.0045(12)
C18 0.0262(17) 0.0173(15) 0.0245(17) -0.0046(13) -0.0047(13) -0.0068(13)
C19 0.0187(15) 0.0176(15) 0.0224(16) -0.0060(12) -0.0020(12) -0.0072(12)
C20 0.0179(15) 0.0224(16) 0.0218(16) -0.0063(12) -0.0009(12) -0.0094(13)
C21 0.0359(19) 0.0244(17) 0.0192(16) -0.0068(15) -0.0089(14) -0.0031(13)
C22 0.038(2) 0.0289(19) 0.0282(19) -0.0054(16) -0.0089(16) -0.0062(15)
C23 0.050(3) 0.031(2) 0.040(2) -0.0009(18) -0.0170(19) -0.0036(17)
C24 0.059(3) 0.041(2) 0.028(2) -0.007(2) -0.0197(19) 0.0025(17)
C25 0.057(3) 0.037(2) 0.0214(18) -0.0043(19) -0.0091(17) -0.0032(16)
C26 0.040(2) 0.0295(19) 0.0235(18) -0.0046(16) -0.0102(15) -0.0053(14)
C27 0.035(2) 0.047(2) 0.0195(18) -0.0057(17) -0.0052(15) -0.0032(16)
C28 0.0316(19) 0.043(2) 0.0243(18) -0.0055(17) -0.0026(15) -0.0110(16)
C29 0.0290(19) 0.036(2) 0.032(2) -0.0069(16) 0.0004(15) -0.0109(16)
C30 0.049(3) 0.043(3) 0.051(3) 0.004(2) 0.000(2) -0.011(2)
C31 0.048(3) 0.063(3) 0.045(3) 0.011(2) 0.013(2) -0.011(2)
C32 0.040(2) 0.056(3) 0.031(2) -0.003(2) 0.0031(18) -0.0045(19)
C33 0.0214(15) 0.0158(14) 0.0212(16) -0.0038(12) -0.0069(12) -0.0041(12)
C34 0.0232(16) 0.0224(16) 0.0249(17) -0.0083(13) -0.0003(13) -0.0056(13)
C35 0.0278(18) 0.0290(18) 0.0246(17) -0.0047(14) 0.0038(14) -0.0129(14)
C36 0.035(2) 0.0229(17) 0.0340(19) -0.0062(15) -0.0021(15) -0.0166(15)
C37 0.0279(18) 0.0213(17) 0.0357(19) -0.0131(14) 0.0000(15) -0.0092(14)
C38 0.0251(16) 0.0180(15) 0.0202(16) -0.0059(13) -0.0008(13) -0.0052(12)
C39 0.0284(18) 0.0213(16) 0.0263(18) -0.0085(14) 0.0001(14) -0.0089(14)
C40 0.0317(19) 0.0251(17) 0.0274(18) -0.0087(15) 0.0070(15) -0.0094(14)
C41 0.033(2) 0.056(3) 0.033(2) -0.0119(19) 0.0047(17) -0.0149(19)
C42 0.040(2) 0.062(3) 0.042(2) -0.011(2) 0.0138(19) -0.019(2)
C43 0.032(2) 0.044(2) 0.051(3) -0.0132(18) 0.0075(18) -0.013(2)
C44 0.032(2) 0.033(2) 0.038(2) -0.0111(16) 0.0014(16) -0.0095(16)
C45 0.0214(15) 0.0160(15) 0.0233(16) -0.0031(12) -0.0068(13) -0.0071(12)
C46 0.0234(16) 0.0246(17) 0.0280(18) -0.0060(13) -0.0053(14) -0.0064(14)
C47 0.0317(19) 0.0297(19) 0.0283(18) -0.0110(15) -0.0055(15) -0.0002(15)
C48 0.039(2) 0.0307(19) 0.0286(19) -0.0079(16) -0.0127(16) 0.0057(15)
C49 0.0234(17) 0.0313(19) 0.0326(19) -0.0005(14) -0.0137(15) -0.0020(15)
C50 0.0222(16) 0.0215(16) 0.0241(16) -0.0033(13) -0.0067(13) -0.0072(13)
C51 0.0187(16) 0.0289(18) 0.0311(19) 0.0008(14) -0.0064(14) -0.0058(15)
C52 0.0217(17) 0.0317(19) 0.0294(18) -0.0045(14) -0.0076(14) -0.0021(15)
C53 0.034(2) 0.032(2) 0.039(2) -0.0035(16) -0.0032(17) -0.0026(17)
C54 0.046(3) 0.033(2) 0.057(3) -0.0117(19) -0.008(2) -0.001(2)
C55 0.037(2) 0.052(3) 0.057(3) -0.020(2) -0.006(2) 0.004(2)
C56 0.028(2) 0.043(2) 0.046(2) -0.0094(17) 0.0012(17) -0.0118(19)
C57 0.0264(17) 0.0235(16) 0.0219(16) -0.0067(13) -0.0072(13) -0.0074(13)
C58 0.0279(19) 0.0314(19) 0.043(2) -0.0070(15) -0.0106(16) -0.0135(17)
C59 0.038(2) 0.043(2) 0.069(3) -0.0109(19) -0.023(2) -0.022(2)
C60 0.054(3) 0.040(2) 0.072(3) -0.012(2) -0.028(2) -0.027(2)
C61 0.045(2) 0.032(2) 0.049(2) -0.0039(17) -0.0126(19) -0.0224(18)
C62 0.0293(18) 0.0236(17) 0.0278(18) -0.0047(14) -0.0076(14) -0.0085(14)
C63 0.0326(19) 0.0271(18) 0.0237(17) -0.0046(15) -0.0040(14) -0.0082(14)
C64 0.0304(19) 0.0310(19) 0.0308(19) -0.0038(15) -0.0060(15) -0.0106(15)
C65 0.040(2) 0.064(3) 0.072(3) -0.011(2) -0.006(2) -0.039(3)
C66 0.030(2) 0.082(4) 0.080(4) -0.012(2) -0.009(2) -0.029(3)
C67 0.031(2) 0.077(4) 0.089(4) -0.008(2) 0.011(2) -0.043(3)
C68 0.042(3) 0.053(3) 0.070(3) -0.013(2) 0.002(2) -0.025(2)
C69 0.028(2) 0.037(2) 0.048(2) 0.0004(17) 0.0011(17) -0.0123(18)
C70 0.040(2) 0.039(2) 0.043(2) -0.0125(18) 0.0078(18) -0.0118(18)
C71 0.0188(18) 0.055(3) 0.043(2) -0.0009(17) 0.0038(16) -0.022(2)
C72 0.067(4) 0.088(4) 0.070(4) -0.040(3) 0.025(3) -0.028(3)
C73 0.0258(17) 0.0298(18) 0.0315(19) -0.0096(14) 0.0007(14) -0.0155(15)
C74 0.0251(18) 0.042(2) 0.044(2) -0.0172(16) 0.0057(16) -0.0208(18)
C75 0.0289(19) 0.039(2) 0.043(2) -0.0168(16) 0.0044(16) -0.0226(18)
C76 0.0265(19) 0.050(2) 0.044(2) -0.0068(17) 0.0064(17) -0.028(2)
O5 0.155(5) 0.196(6) 0.125(5) -0.039(5) -0.060(4) -0.013(4)
C77 0.108(5) 0.143(6) 0.083(5) -0.013(5) 0.008(4) 0.021(4)
C78 0.065(4) 0.115(5) 0.089(4) -0.018(3) -0.033(3) -0.006(4)
C79 0.137(6) 0.137(5) 0.086(5) -0.092(5) -0.049(4) 0.042(4)
C80 0.072(4) 0.155(6) 0.084(4) 0.024(4) -0.009(3) -0.008(4)
O6 0.050(4) 0.061(4) 0.053(4) 0.002(3) 0.003(3) -0.015(3)
C81 0.098(8) 0.118(7) 0.087(7) -0.027(6) -0.021(6) 0.013(5)
C82 0.158(11) 0.185(9) 0.138(9) -0.064(8) -0.062(8) -0.021(7)
C83 0.101(8) 0.146(8) 0.134(8) -0.060(7) -0.031(7) -0.044(6)
C84 0.064(6) 0.074(5) 0.085(6) -0.015(5) 0.006(5) -0.019(5)
N17 0.0352(18) 0.0389(19) 0.0436(19) -0.0110(15) -0.0109(15) -0.0113(15)
N18 0.0371(18) 0.0350(18) 0.051(2) -0.0074(15) -0.0163(16) -0.0121(16)
C85 0.037(2) 0.040(2) 0.050(3) -0.0112(18) -0.0079(19) -0.0130(19)
C86 0.047(2) 0.033(2) 0.061(3) -0.0095(18) -0.027(2) -0.009(2)
C87 0.045(2) 0.037(2) 0.046(2) -0.0164(18) -0.0099(19) -0.0099(18)
C88 0.051(3) 0.051(3) 0.043(2) -0.021(2) -0.010(2) -0.011(2)

loop_
_atom_type_symbol
_atom_type_description
_atom_type_scat_dispersion_real
_atom_type_scat_dispersion_imag
_atom_type_scat_source
C C 0.0033 0.0016 'International Tables Vol C Tables 4.2.6.8 and 6.1.1.4'
H H 0.0000 0.0000 'International Tables Vol C Tables 4.2.6.8 and 6.1.1.4'
Fe Fe 0.3463 0.8444 'International Tables Vol C Tables 4.2.6.8 and 6.1.1.4'
N N 0.0061 0.0033 'International Tables Vol C Tables 4.2.6.8 and 6.1.1.4'
O O 0.0106 0.0060 'International Tables Vol C Tables 4.2.6.8 and 6.1.1.4'

loop_
_geom_angle_atom_site_label_1
_geom_angle_atom_site_label_2
_geom_angle_atom_site_label_3
_geom_angle_site_symmetry_1
_geom_angle_site_symmetry_3
_geom_angle
_geom_angle_publ_flag
N1 Fe1 N3 . . 178.48(11) ?
N1 Fe1 N4 . . 89.13(11) ?
N3 Fe1 N4 . . 90.55(10) ?
N1 Fe1 N15 . . 88.61(11) ?
N3 Fe1 N15 . . 89.91(10) ?
N4 Fe1 N15 . . 89.74(10) ?
N1 Fe1 N2 . . 90.97(11) ?
N3 Fe1 N2 . . 89.38(10) ?
N4 Fe1 N2 . . 178.69(11) ?
N15 Fe1 N2 . . 91.57(11) ?
N1 Fe1 N13 . . 90.73(11) ?
N3 Fe1 N13 . . 90.75(11) ?
N4 Fe1 N13 . . 90.23(11) ?
N15 Fe1 N13 . . 179.34(11) ?
N2 Fe1 N13 . . 88.47(11) ?
C4 N1 C1 . . 105.3(3) ?
C4 N1 Fe1 . . 126.2(2) ?
C1 N1 Fe1 . . 128.4(2) ?
C6 N2 C9 . . 105.1(3) ?
C6 N2 Fe1 . . 126.5(2) ?
C9 N2 Fe1 . . 128.0(2) ?
C11 N3 C14 . . 105.2(2) ?
C11 N3 Fe1 . . 127.9(2) ?
C14 N3 Fe1 . . 126.8(2) ?
C16 N4 C19 . . 105.0(3) ?
C16 N4 Fe1 . . 127.0(2) ?
C19 N4 Fe1 . . 128.0(2) ?
C27 N5 C26 . . 129.9(3) ?
C27 N5 H5 . . 115.1 ?
C26 N5 H5 . . 115.1 ?
C39 N6 C38 . . 119.9(3) ?
C39 N6 H6 . . 120.1 ?
C38 N6 H6 . . 120.1 ?
C51 N7 C50 . . 122.9(3) ?
C51 N7 H7 . . 118.5 ?
C50 N7 H7 . . 118.5 ?
C63 N8 C62 . . 122.7(3) ?
C63 N8 H8 . . 118.7 ?
C62 N8 H8 . . 118.7 ?
C29 N9 C30 . . 117.0(4) ?
C42 N10 C41 . . 116.4(4) ?
C56 N11 C55 . . 116.6(4) ?
C66 N12 C65 . . 116.5(4) ?
C70 N13 C69 . . 104.7(3) ?
C70 N13 Fe1 . . 127.5(3) ?
C69 N13 Fe1 . . 127.7(3) ?
C71 N14 C70 . . 106.9(3) ?
C71 N14 C72 . . 126.6(4) ?
C70 N14 C72 . . 126.4(5) ?
C73 N15 C75 . . 105.1(3) ?
C73 N15 Fe1 . . 128.0(2) ?
C75 N15 Fe1 . . 126.9(2) ?
C73 N16 C74 . . 107.1(3) ?
C73 N16 C76 . . 127.1(3) ?
C74 N16 C76 . . 125.8(3) ?
N1 C1 C20 . . 125.2(3) ?
N1 C1 C2 . . 109.7(3) ?
C20 C1 C2 . . 125.0(3) ?
C3 C2 C1 . . 107.6(3) ?
C3 C2 H2 . . 126.2 ?
C1 C2 H2 . . 126.2 ?
C2 C3 C4 . . 106.9(3) ?
C2 C3 H3 . . 126.5 ?
C4 C3 H3 . . 126.5 ?
N1 C4 C5 . . 125.9(3) ?
N1 C4 C3 . . 110.5(3) ?
C5 C4 C3 . . 123.4(3) ?
C6 C5 C4 . . 123.8(3) ?
C6 C5 C21 . . 118.4(3) ?
C4 C5 C21 . . 117.5(3) ?
N2 C6 C5 . . 125.4(3) ?
N2 C6 C7 . . 110.4(3) ?
C5 C6 C7 . . 124.1(3) ?
C8 C7 C6 . . 107.1(3) ?
C8 C7 H7A . . 126.5 ?
C6 C7 H7A . . 126.5 ?
C7 C8 C9 . . 106.8(3) ?
C7 C8 H8A . . 126.6 ?
C9 C8 H8A . . 126.6 ?
N2 C9 C10 . . 125.0(3) ?
N2 C9 C8 . . 110.5(3) ?
C10 C9 C8 . . 124.5(3) ?
C9 C10 C11 . . 123.5(3) ?
C9 C10 C33 . . 119.1(3) ?
C11 C10 C33 . . 117.2(3) ?
N3 C11 C10 . . 125.9(3) ?
N3 C11 C12 . . 110.2(3) ?
C10 C11 C12 . . 123.9(3) ?
C13 C12 C11 . . 107.6(3) ?
C13 C12 H12 . . 126.2 ?
C11 C12 H12 . . 126.2 ?
C12 C13 C14 . . 106.6(3) ?
C12 C13 H13 . . 126.7 ?
C14 C13 H13 . . 126.7 ?
N3 C14 C15 . . 125.9(3) ?
N3 C14 C13 . . 110.4(3) ?
C15 C14 C13 . . 123.8(3) ?
C14 C15 C16 . . 123.8(3) ?
C14 C15 C45 . . 118.7(3) ?
C16 C15 C45 . . 117.5(3) ?
N4 C16 C15 . . 125.8(3) ?
N4 C16 C17 . . 110.9(3) ?
C15 C16 C17 . . 123.3(3) ?
C18 C17 C16 . . 107.0(3) ?
C18 C17 H17 . . 126.5 ?
C16 C17 H17 . . 126.5 ?
C17 C18 C19 . . 106.8(3) ?
C17 C18 H18 . . 126.6 ?
C19 C18 H18 . . 126.6 ?
N4 C19 C20 . . 125.4(3) ?
N4 C19 C18 . . 110.2(3) ?
C20 C19 C18 . . 124.3(3) ?
C19 C20 C1 . . 123.3(3) ?
C19 C20 C57 . . 119.0(3) ?
C1 C20 C57 . . 117.6(3) ?
C22 C21 C26 . . 118.5(3) ?
C22 C21 C5 . . 121.9(3) ?
C26 C21 C5 . . 119.5(3) ?
C21 C22 C23 . . 121.5(4) ?
C21 C22 H22 . . 119.3 ?
C23 C22 H22 . . 119.3 ?
C24 C23 C22 . . 119.0(4) ?
C24 C23 H23 . . 120.5 ?
C22 C23 H23 . . 120.5 ?
C23 C24 C25 . . 121.1(4) ?
C23 C24 H24 . . 119.5 ?
C25 C24 H24 . . 119.5 ?
C24 C25 C26 . . 119.5(4) ?
C24 C25 H25 . . 120.3 ?
C26 C25 H25 . . 120.3 ?
C25 C26 C21 . . 120.4(3) ?
C25 C26 N5 . . 122.6(3) ?
C21 C26 N5 . . 117.0(3) ?
O1 C27 N5 . . 123.6(4) ?
O1 C27 C28 . . 120.6(4) ?
N5 C27 C28 . . 115.7(3) ?
C29 C28 C32 . . 117.3(4) ?
C29 C28 C27 . . 124.8(3) ?
C32 C28 C27 . . 117.8(4) ?
N9 C29 C28 . . 124.3(4) ?
N9 C29 H29 . . 117.9 ?
C28 C29 H29 . . 117.9 ?
N9 C30 C31 . . 123.2(4) ?
N9 C30 H30 . . 118.4 ?
C31 C30 H30 . . 118.4 ?
C32 C31 C30 . . 119.3(4) ?
C32 C31 H31 . . 120.4 ?
C30 C31 H31 . . 120.4 ?
C31 C32 C28 . . 118.9(4) ?
C31 C32 H32 . . 120.6 ?
C28 C32 H32 . . 120.6 ?
C38 C33 C34 . . 117.5(3) ?
C38 C33 C10 . . 124.6(3) ?
C34 C33 C10 . . 117.9(3) ?
C35 C34 C33 . . 121.7(3) ?
C35 C34 H34 . . 119.1 ?
C33 C34 H34 . . 119.1 ?
C36 C35 C34 . . 119.8(3) ?
C36 C35 H35 . . 120.1 ?
C34 C35 H35 . . 120.1 ?
C35 C36 C37 . . 119.7(3) ?
C35 C36 H36 . . 120.1 ?
C37 C36 H36 . . 120.1 ?
C36 C37 C38 . . 120.7(3) ?
C36 C37 H37 . . 119.6 ?
C38 C37 H37 . . 119.6 ?
C33 C38 C37 . . 120.5(3) ?
C33 C38 N6 . . 121.5(3) ?
C37 C38 N6 . . 117.9(3) ?
O2 C39 N6 . . 123.6(3) ?
O2 C39 C40 . . 120.5(3) ?
N6 C39 C40 . . 115.9(3) ?
C41 C40 C44 . . 118.5(3) ?
C41 C40 C39 . . 123.0(3) ?
C44 C40 C39 . . 118.5(3) ?
N10 C41 C40 . . 123.8(4) ?
N10 C41 H41 . . 118.1 ?
C40 C41 H41 . . 118.1 ?
N10 C42 C43 . . 123.7(4) ?
N10 C42 H42 . . 118.2 ?
C43 C42 H42 . . 118.2 ?
C42 C43 C44 . . 119.2(4) ?
C42 C43 H43 . . 120.4 ?
C44 C43 H43 . . 120.4 ?
C43 C44 C40 . . 118.5(4) ?
C43 C44 H44 . . 120.8 ?
C40 C44 H44 . . 120.8 ?
C46 C45 C50 . . 118.0(3) ?
C46 C45 C15 . . 119.9(3) ?
C50 C45 C15 . . 122.1(3) ?
C47 C46 C45 . . 121.6(3) ?
C47 C46 H46 . . 119.2 ?
C45 C46 H46 . . 119.2 ?
C46 C47 C48 . . 119.5(3) ?
C46 C47 H47 . . 120.2 ?
C48 C47 H47 . . 120.2 ?
C49 C48 C47 . . 119.4(3) ?
C49 C48 H48 . . 120.3 ?
C47 C48 H48 . . 120.3 ?
C48 C49 C50 . . 121.0(3) ?
C48 C49 H49 . . 119.5 ?
C50 C49 H49 . . 119.5 ?
C49 C50 C45 . . 120.5(3) ?
C49 C50 N7 . . 119.4(3) ?
C45 C50 N7 . . 120.1(3) ?
O3 C51 N7 . . 124.2(3) ?
O3 C51 C52 . . 120.6(3) ?
N7 C51 C52 . . 115.2(3) ?
C53 C52 C56 . . 118.1(4) ?
C53 C52 C51 . . 122.7(3) ?
C56 C52 C51 . . 119.1(3) ?
C54 C53 C52 . . 118.7(4) ?
C54 C53 H53 . . 120.6 ?
C52 C53 H53 . . 120.6 ?
C55 C54 C53 . . 119.1(4) ?
C55 C54 H54 . . 120.4 ?
C53 C54 H54 . . 120.4 ?
N11 C55 C54 . . 123.8(4) ?
N11 C55 H55 . . 118.1 ?
C54 C55 H55 . . 118.1 ?
N11 C56 C52 . . 123.6(4) ?
N11 C56 H56 . . 118.2 ?
C52 C56 H56 . . 118.2 ?
C62 C57 C58 . . 117.4(3) ?
C62 C57 C20 . . 124.2(3) ?
C58 C57 C20 . . 118.4(3) ?
C59 C58 C57 . . 121.5(4) ?
C59 C58 H58 . . 119.3 ?
C57 C58 H58 . . 119.3 ?
C60 C59 C58 . . 120.0(4) ?
C60 C59 H59 . . 120.0 ?
C58 C59 H59 . . 120.0 ?
C59 C60 C61 . . 120.2(4) ?
C59 C60 H60 . . 119.9 ?
C61 C60 H60 . . 119.9 ?
C60 C61 C62 . . 120.2(4) ?
C60 C61 H61 . . 119.9 ?
C62 C61 H61 . . 119.9 ?
C61 C62 C57 . . 120.7(3) ?
C61 C62 N8 . . 119.1(3) ?
C57 C62 N8 . . 120.1(3) ?
O4 C63 N8 . . 124.0(3) ?
O4 C63 C64 . . 120.1(3) ?
N8 C63 C64 . . 115.8(3) ?
C65 C64 C68 . . 117.8(4) ?
C65 C64 C63 . . 123.1(3) ?
C68 C64 C63 . . 119.1(4) ?
N12 C65 C64 . . 123.3(4) ?
N12 C65 H65 . . 118.3 ?
C64 C65 H65 . . 118.3 ?
C67 C66 N12 . . 123.5(5) ?
C67 C66 H66 . . 118.3 ?
N12 C66 H66 . . 118.3 ?
C66 C67 C68 . . 120.0(5) ?
C66 C67 H67 . . 120.0 ?
C68 C67 H67 . . 120.0 ?
C67 C68 C64 . . 118.8(5) ?
C67 C68 H68 . . 120.6 ?
C64 C68 H68 . . 120.6 ?
C71 C69 N13 . . 109.7(4) ?
C71 C69 H69 . . 125.2 ?
N13 C69 H69 . . 125.2 ?
N13 C70 N14 . . 111.1(4) ?
N13 C70 H70 . . 124.4 ?
N14 C70 H70 . . 124.4 ?
N14 C71 C69 . . 107.5(3) ?
N14 C71 H71 . . 126.2 ?
C69 C71 H71 . . 126.2 ?
N14 C72 H72A . . 109.5 ?
N14 C72 H72B . . 109.5 ?
H72A C72 H72B . . 109.5 ?
N14 C72 H72C . . 109.5 ?
H72A C72 H72C . . 109.5 ?
H72B C72 H72C . . 109.5 ?
N15 C73 N16 . . 111.7(3) ?
N15 C73 H73 . . 124.2 ?
N16 C73 H73 . . 124.2 ?
N16 C74 C75 . . 106.5(3) ?
N16 C74 H74 . . 126.7 ?
C75 C74 H74 . . 126.7 ?
C74 C75 N15 . . 109.7(3) ?
C74 C75 H75 . . 125.2 ?
N15 C75 H75 . . 125.2 ?
N16 C76 H76A . . 109.5 ?
N16 C76 H76B . . 109.5 ?
H76A C76 H76B . . 109.5 ?
N16 C76 H76C . . 109.5 ?
H76A C76 H76C . . 109.5 ?
H76B C76 H76C . . 109.5 ?
C80 O5 C78 . . 109.7(7) ?
C78 C77 C79 . . 101.3(7) ?
C78 C77 H77A . . 111.5 ?
C79 C77 H77A . . 111.5 ?
C78 C77 H77B . . 111.5 ?
C79 C77 H77B . . 111.5 ?
H77A C77 H77B . . 109.3 ?
O5 C78 C77 . . 107.3(7) ?
O5 C78 H78A . . 110.3 ?
C77 C78 H78A . . 110.3 ?
O5 C78 H78B . . 110.3 ?
C77 C78 H78B . . 110.3 ?
H78A C78 H78B . . 108.5 ?
C80 C79 C77 . . 102.5(8) ?
C80 C79 H79A . . 111.3 ?
C77 C79 H79A . . 111.3 ?
C80 C79 H79B . . 111.3 ?
C77 C79 H79B . . 111.3 ?
H79A C79 H79B . . 109.2 ?
O5 C80 C79 . . 107.1(7) ?
O5 C80 H80A . . 110.3 ?
C79 C80 H80A . . 110.3 ?
O5 C80 H80B . . 110.3 ?
C79 C80 H80B . . 110.3 ?
H80A C80 H80B . . 108.5 ?
C84 O6 C81 . . 113.4(10) ?
O6 C81 C82 . . 99.7(11) ?
O6 C81 H81A . . 111.8 ?
C82 C81 H81A . . 111.8 ?
O6 C81 H81B . . 111.8 ?
C82 C81 H81B . . 111.8 ?
H81A C81 H81B . . 109.6 ?
C83 C82 C81 . . 113.6(13) ?
C83 C82 H82A . . 108.9 ?
C81 C82 H82A . . 108.9 ?
C83 C82 H82B . . 108.9 ?
C81 C82 H82B . . 108.9 ?
H82A C82 H82B . . 107.7 ?
C84 C83 C82 . . 96.6(13) ?
C84 C83 H83A . . 112.4 ?
C82 C83 H83A . . 112.4 ?
C84 C83 H83B . . 112.4 ?
C82 C83 H83B . . 112.4 ?
H83A C83 H83B . . 110.0 ?
O6 C84 C83 . . 109.7(10) ?
O6 C84 H84A . . 109.7 ?
C83 C84 H84A . . 109.7 ?
O6 C84 H84B . . 109.7 ?
C83 C84 H84B . . 109.7 ?
H84A C84 H84B . . 108.2 ?
C86 N17 C87 . . 106.5(4) ?
C86 N17 C88 . . 125.6(4) ?
C87 N17 C88 . . 127.9(3) ?
C86 N18 C85 . . 104.8(3) ?
N18 C85 C87 . . 109.6(4) ?
N18 C85 H85 . . 125.2 ?
C87 C85 H85 . . 125.2 ?
N18 C86 N17 . . 112.7(4) ?
N18 C86 H86 . . 123.6 ?
N17 C86 H86 . . 123.6 ?
N17 C87 C85 . . 106.3(4) ?
N17 C87 H87 . . 126.9 ?
C85 C87 H87 . . 126.9 ?
N17 C88 H88A . . 109.5 ?
N17 C88 H88B . . 109.5 ?
H88A C88 H88B . . 109.5 ?
N17 C88 H88C . . 109.5 ?
H88A C88 H88C . . 109.5 ?
H88B C88 H88C . . 109.5 ?

loop_
_geom_bond_atom_site_label_1
_geom_bond_atom_site_label_2
_geom_bond_site_symmetry_2
_geom_bond_distance
_geom_bond_publ_flag
Fe1 N1 . 1.982(3) ?
Fe1 N3 . 1.985(3) ?
Fe1 N4 . 1.993(3) ?
Fe1 N15 . 1.993(3) ?
Fe1 N2 . 2.001(3) ?
Fe1 N13 . 2.004(3) ?
O1 C27 . 1.225(5) ?
O2 C39 . 1.224(4) ?
O3 C51 . 1.228(4) ?
O4 C63 . 1.228(4) ?
N1 C4 . 1.379(4) ?
N1 C1 . 1.384(4) ?
N2 C6 . 1.374(4) ?
N2 C9 . 1.377(4) ?
N3 C11 . 1.375(4) ?
N3 C14 . 1.376(4) ?
N4 C16 . 1.366(4) ?
N4 C19 . 1.386(4) ?
N5 C27 . 1.348(5) ?
N5 C26 . 1.419(5) ?
N5 H5 . 0.8800 ?
N6 C39 . 1.349(4) ?
N6 C38 . 1.429(4) ?
N6 H6 . 0.8800 ?
N7 C51 . 1.348(5) ?
N7 C50 . 1.422(4) ?
N7 H7 . 0.8800 ?
N8 C63 . 1.348(5) ?
N8 C62 . 1.433(5) ?
N8 H8 . 0.8800 ?
N9 C29 . 1.336(5) ?
N9 C30 . 1.338(5) ?
N10 C42 . 1.339(6) ?
N10 C41 . 1.352(5) ?
N11 C56 . 1.336(5) ?
N11 C55 . 1.336(6) ?
N12 C66 . 1.344(7) ?
N12 C65 . 1.345(6) ?
N13 C70 . 1.328(5) ?
N13 C69 . 1.358(5) ?
N14 C71 . 1.323(6) ?
N14 C70 . 1.355(5) ?
N14 C72 . 1.458(6) ?
N15 C73 . 1.314(4) ?
N15 C75 . 1.368(4) ?
N16 C73 . 1.345(4) ?
N16 C74 . 1.349(5) ?
N16 C76 . 1.457(4) ?
C1 C20 . 1.392(5) ?
C1 C2 . 1.439(5) ?
C2 C3 . 1.344(5) ?
C2 H2 . 0.9500 ?
C3 C4 . 1.436(5) ?
C3 H3 . 0.9500 ?
C4 C5 . 1.400(5) ?
C5 C6 . 1.392(5) ?
C5 C21 . 1.494(4) ?
C6 C7 . 1.439(5) ?
C7 C8 . 1.344(5) ?
C7 H7A . 0.9500 ?
C8 C9 . 1.441(5) ?
C8 H8A . 0.9500 ?
C9 C10 . 1.391(4) ?
C10 C11 . 1.395(4) ?
C10 C33 . 1.502(4) ?
C11 C12 . 1.437(4) ?
C12 C13 . 1.339(5) ?
C12 H12 . 0.9500 ?
C13 C14 . 1.446(4) ?
C13 H13 . 0.9500 ?
C14 C15 . 1.389(4) ?
C15 C16 . 1.393(4) ?
C15 C45 . 1.497(4) ?
C16 C17 . 1.444(4) ?
C17 C18 . 1.341(5) ?
C17 H17 . 0.9500 ?
C18 C19 . 1.447(4) ?
C18 H18 . 0.9500 ?
C19 C20 . 1.390(5) ?
C20 C57 . 1.494(4) ?
C21 C22 . 1.386(5) ?
C21 C26 . 1.408(5) ?
C22 C23 . 1.389(5) ?
C22 H22 . 0.9500 ?
C23 C24 . 1.384(6) ?
C23 H23 . 0.9500 ?
C24 C25 . 1.387(6) ?
C24 H24 . 0.9500 ?
C25 C26 . 1.390(5) ?
C25 H25 . 0.9500 ?
C27 C28 . 1.500(6) ?
C28 C29 . 1.392(5) ?
C28 C32 . 1.397(5) ?
C29 H29 . 0.9500 ?
C30 C31 . 1.382(7) ?
C30 H30 . 0.9500 ?
C31 C32 . 1.377(7) ?
C31 H31 . 0.9500 ?
C32 H32 . 0.9500 ?
C33 C38 . 1.390(4) ?
C33 C34 . 1.400(4) ?
C34 C35 . 1.385(5) ?
C34 H34 . 0.9500 ?
C35 C36 . 1.372(5) ?
C35 H35 . 0.9500 ?
C36 C37 . 1.379(5) ?
C36 H36 . 0.9500 ?
C37 C38 . 1.393(5) ?
C37 H37 . 0.9500 ?
C39 C40 . 1.503(5) ?
C40 C41 . 1.368(6) ?
C40 C44 . 1.387(5) ?
C41 H41 . 0.9500 ?
C42 C43 . 1.366(7) ?
C42 H42 . 0.9500 ?
C43 C44 . 1.381(5) ?
C43 H43 . 0.9500 ?
C44 H44 . 0.9500 ?
C45 C46 . 1.394(5) ?
C45 C50 . 1.396(4) ?
C46 C47 . 1.385(5) ?
C46 H46 . 0.9500 ?
C47 C48 . 1.392(5) ?
C47 H47 . 0.9500 ?
C48 C49 . 1.382(5) ?
C48 H48 . 0.9500 ?
C49 C50 . 1.383(5) ?
C49 H49 . 0.9500 ?
C51 C52 . 1.494(5) ?
C52 C53 . 1.382(5) ?
C52 C56 . 1.386(5) ?
C53 C54 . 1.373(6) ?
C53 H53 . 0.9500 ?
C54 C55 . 1.367(7) ?
C54 H54 . 0.9500 ?
C55 H55 . 0.9500 ?
C56 H56 . 0.9500 ?
C57 C62 . 1.398(5) ?
C57 C58 . 1.402(5) ?
C58 C59 . 1.377(5) ?
C58 H58 . 0.9500 ?
C59 C60 . 1.372(6) ?
C59 H59 . 0.9500 ?
C60 C61 . 1.377(6) ?
C60 H60 . 0.9500 ?
C61 C62 . 1.389(5) ?
C61 H61 . 0.9500 ?
C63 C64 . 1.497(5) ?
C64 C65 . 1.372(6) ?
C64 C68 . 1.374(6) ?
C65 H65 . 0.9500 ?
C66 C67 . 1.323(7) ?
C66 H66 . 0.9500 ?
C67 C68 . 1.373(7) ?
C67 H67 . 0.9500 ?
C68 H68 . 0.9500 ?
C69 C71 . 1.357(6) ?
C69 H69 . 0.9500 ?
C70 H70 . 0.9500 ?
C71 H71 . 0.9500 ?
C72 H72A . 0.9800 ?
C72 H72B . 0.9800 ?
C72 H72C . 0.9800 ?
C73 H73 . 0.9500 ?
C74 C75 . 1.356(5) ?
C74 H74 . 0.9500 ?
C75 H75 . 0.9500 ?
C76 H76A . 0.9800 ?
C76 H76B . 0.9800 ?
C76 H76C . 0.9800 ?
O5 C80 . 1.394(7) ?
O5 C78 . 1.427(7) ?
C77 C78 . 1.498(8) ?
C77 C79 . 1.548(8) ?
C77 H77A . 0.9900 ?
C77 H77B . 0.9900 ?
C78 H78A . 0.9900 ?
C78 H78B . 0.9900 ?
C79 C80 . 1.457(8) ?
C79 H79A . 0.9900 ?
C79 H79B . 0.9900 ?
C80 H80A . 0.9900 ?
C80 H80B . 0.9900 ?
O6 C84 . 1.417(8) ?
O6 C81 . 1.428(9) ?
C81 C82 . 1.552(10) ?
C81 H81A . 0.9900 ?
C81 H81B . 0.9900 ?
C82 C83 . 1.533(10) ?
C82 H82A . 0.9900 ?
C82 H82B . 0.9900 ?
C83 C84 . 1.528(9) ?
C83 H83A . 0.9900 ?
C83 H83B . 0.9900 ?
C84 H84A . 0.9900 ?
C84 H84B . 0.9900 ?
N17 C86 . 1.350(5) ?
N17 C87 . 1.363(5) ?
N17 C88 . 1.456(5) ?
N18 C86 . 1.317(6) ?
N18 C85 . 1.373(5) ?
C85 C87 . 1.377(6) ?
C85 H85 . 0.9500 ?
C86 H86 . 0.9500 ?
C87 H87 . 0.9500 ?
C88 H88A . 0.9800 ?
C88 H88B . 0.9800 ?
C88 H88C . 0.9800 ?

loop_
_geom_hbond_atom_site_label_D
_geom_hbond_atom_site_label_H
_geom_hbond_atom_site_label_A
_geom_hbond_site_symmetry_A
_geom_hbond_distance_DH
_geom_hbond_distance_HA
_geom_hbond_distance_DA
_geom_hbond_angle_DHA
_geom_hbond_publ_flag
N6 H6 O4 1_565 0.88 2.18 2.948(4) 145.2 yes
N8 H8 N9 . 0.88 2.19 3.018(5) 156.4 yes

loop_
_geom_torsion_atom_site_label_1
_geom_torsion_atom_site_label_2
_geom_torsion_atom_site_label_3
_geom_torsion_atom_site_label_4
_geom_torsion_site_symmetry_1
_geom_torsion_site_symmetry_2
_geom_torsion_site_symmetry_3
_geom_torsion_site_symmetry_4
_geom_torsion
_geom_torsion_publ_flag
C4 N1 C1 C20 . . . . 175.1(3) ?
Fe1 N1 C1 C20 . . . . -8.4(5) ?
C4 N1 C1 C2 . . . . -1.7(4) ?
Fe1 N1 C1 C2 . . . . 174.8(2) ?
N1 C1 C2 C3 . . . . 0.4(4) ?
C20 C1 C2 C3 . . . . -176.5(3) ?
C1 C2 C3 C4 . . . . 1.1(4) ?
C1 N1 C4 C5 . . . . -172.4(3) ?
Fe1 N1 C4 C5 . . . . 11.0(5) ?
C1 N1 C4 C3 . . . . 2.4(4) ?
Fe1 N1 C4 C3 . . . . -174.2(2) ?
C2 C3 C4 N1 . . . . -2.3(4) ?
C2 C3 C4 C5 . . . . 172.7(3) ?
N1 C4 C5 C6 . . . . -9.3(5) ?
C3 C4 C5 C6 . . . . 176.5(3) ?
N1 C4 C5 C21 . . . . 164.0(3) ?
C3 C4 C5 C21 . . . . -10.1(5) ?
C9 N2 C6 C5 . . . . -176.7(3) ?
Fe1 N2 C6 C5 . . . . 9.9(5) ?
C9 N2 C6 C7 . . . . 2.5(4) ?
Fe1 N2 C6 C7 . . . . -170.9(2) ?
C4 C5 C6 N2 . . . . -1.8(5) ?
C21 C5 C6 N2 . . . . -175.1(3) ?
C4 C5 C6 C7 . . . . 179.1(3) ?
C21 C5 C6 C7 . . . . 5.8(5) ?
N2 C6 C7 C8 . . . . -3.0(4) ?
C5 C6 C7 C8 . . . . 176.2(3) ?
C6 C7 C8 C9 . . . . 2.2(4) ?
C6 N2 C9 C10 . . . . 179.4(3) ?
Fe1 N2 C9 C10 . . . . -7.3(5) ?
C6 N2 C9 C8 . . . . -1.2(4) ?
Fe1 N2 C9 C8 . . . . 172.1(2) ?
C7 C8 C9 N2 . . . . -0.7(4) ?
C7 C8 C9 C10 . . . . 178.8(3) ?
N2 C9 C10 C11 . . . . 6.5(5) ?
C8 C9 C10 C11 . . . . -172.8(3) ?
N2 C9 C10 C33 . . . . -167.5(3) ?
C8 C9 C10 C33 . . . . 13.2(5) ?
C14 N3 C11 C10 . . . . -179.7(3) ?
Fe1 N3 C11 C10 . . . . -2.8(4) ?
C14 N3 C11 C12 . . . . 1.1(3) ?
Fe1 N3 C11 C12 . . . . 178.1(2) ?
C9 C10 C11 N3 . . . . -1.3(5) ?
C33 C10 C11 N3 . . . . 172.8(3) ?
C9 C10 C11 C12 . . . . 177.7(3) ?
C33 C10 C11 C12 . . . . -8.2(4) ?
N3 C11 C12 C13 . . . . -1.4(4) ?
C10 C11 C12 C13 . . . . 179.4(3) ?
C11 C12 C13 C14 . . . . 1.1(4) ?
C11 N3 C14 C15 . . . . 178.5(3) ?
Fe1 N3 C14 C15 . . . . 1.5(4) ?
C11 N3 C14 C13 . . . . -0.5(3) ?
Fe1 N3 C14 C13 . . . . -177.4(2) ?
C12 C13 C14 N3 . . . . -0.4(4) ?
C12 C13 C14 C15 . . . . -179.4(3) ?
N3 C14 C15 C16 . . . . 2.6(5) ?
C13 C14 C15 C16 . . . . -178.5(3) ?
N3 C14 C15 C45 . . . . -176.5(3) ?
C13 C14 C15 C45 . . . . 2.3(4) ?
C19 N4 C16 C15 . . . . 179.9(3) ?
Fe1 N4 C16 C15 . . . . 0.9(4) ?
C19 N4 C16 C17 . . . . 1.6(3) ?
Fe1 N4 C16 C17 . . . . -177.5(2) ?
C14 C15 C16 N4 . . . . -3.9(5) ?
C45 C15 C16 N4 . . . . 175.3(3) ?
C14 C15 C16 C17 . . . . 174.2(3) ?
C45 C15 C16 C17 . . . . -6.6(4) ?
N4 C16 C17 C18 . . . . -1.0(4) ?
C15 C16 C17 C18 . . . . -179.4(3) ?
C16 C17 C18 C19 . . . . -0.1(4) ?
C16 N4 C19 C20 . . . . 174.1(3) ?
Fe1 N4 C19 C20 . . . . -6.9(4) ?
C16 N4 C19 C18 . . . . -1.6(3) ?
Fe1 N4 C19 C18 . . . . 177.4(2) ?
C17 C18 C19 N4 . . . . 1.1(4) ?
C17 C18 C19 C20 . . . . -174.7(3) ?
N4 C19 C20 C1 . . . . 0.6(5) ?
C18 C19 C20 C1 . . . . 175.7(3) ?
N4 C19 C20 C57 . . . . -175.1(3) ?
C18 C19 C20 C57 . . . . 0.0(5) ?
N1 C1 C20 C19 . . . . 7.3(5) ?
C2 C1 C20 C19 . . . . -176.4(3) ?
N1 C1 C20 C57 . . . . -177.0(3) ?
C2 C1 C20 C57 . . . . -0.6(5) ?
C6 C5 C21 C22 . . . . -72.0(5) ?
C4 C5 C21 C22 . . . . 114.3(4) ?
C6 C5 C21 C26 . . . . 106.3(4) ?
C4 C5 C21 C26 . . . . -67.4(4) ?
C26 C21 C22 C23 . . . . -0.7(6) ?
C5 C21 C22 C23 . . . . 177.7(4) ?
C21 C22 C23 C24 . . . . 0.3(6) ?
C22 C23 C24 C25 . . . . -0.5(7) ?
C23 C24 C25 C26 . . . . 1.1(7) ?
C24 C25 C26 C21 . . . . -1.5(6) ?
C24 C25 C26 N5 . . . . 178.0(4) ?
C22 C21 C26 C25 . . . . 1.3(6) ?
C5 C21 C26 C25 . . . . -177.1(4) ?
C22 C21 C26 N5 . . . . -178.2(3) ?
C5 C21 C26 N5 . . . . 3.4(5) ?
C27 N5 C26 C25 . . . . -4.4(7) ?
C27 N5 C26 C21 . . . . 175.1(4) ?
C26 N5 C27 O1 . . . . 12.7(7) ?
C26 N5 C27 C28 . . . . -166.9(4) ?
O1 C27 C28 C29 . . . . -158.4(4) ?
N5 C27 C28 C29 . . . . 21.3(6) ?
O1 C27 C28 C32 . . . . 17.6(6) ?
N5 C27 C28 C32 . . . . -162.8(4) ?
C30 N9 C29 C28 . . . . 0.8(6) ?
C32 C28 C29 N9 . . . . -1.0(6) ?
C27 C28 C29 N9 . . . . 175.0(4) ?
C29 N9 C30 C31 . . . . 0.2(7) ?
N9 C30 C31 C32 . . . . -0.8(9) ?
C30 C31 C32 C28 . . . . 0.6(8) ?
C29 C28 C32 C31 . . . . 0.3(7) ?
C27 C28 C32 C31 . . . . -176.0(4) ?
C9 C10 C33 C38 . . . . -72.8(4) ?
C11 C10 C33 C38 . . . . 112.8(4) ?
C9 C10 C33 C34 . . . . 107.1(3) ?
C11 C10 C33 C34 . . . . -67.3(4) ?
C38 C33 C34 C35 . . . . 0.1(5) ?
C10 C33 C34 C35 . . . . -179.8(3) ?
C33 C34 C35 C36 . . . . 0.8(5) ?
C34 C35 C36 C37 . . . . -0.3(6) ?
C35 C36 C37 C38 . . . . -1.0(6) ?
C34 C33 C38 C37 . . . . -1.5(5) ?
C10 C33 C38 C37 . . . . 178.4(3) ?
C34 C33 C38 N6 . . . . 176.5(3) ?
C10 C33 C38 N6 . . . . -3.6(5) ?
C36 C37 C38 C33 . . . . 2.0(5) ?
C36 C37 C38 N6 . . . . -176.1(3) ?
C39 N6 C38 C33 . . . . -92.4(4) ?
C39 N6 C38 C37 . . . . 85.7(4) ?
C38 N6 C39 O2 . . . . 4.1(5) ?
C38 N6 C39 C40 . . . . -175.1(3) ?
O2 C39 C40 C41 . . . . 146.9(4) ?
N6 C39 C40 C41 . . . . -33.8(5) ?
O2 C39 C40 C44 . . . . -29.8(5) ?
N6 C39 C40 C44 . . . . 149.4(3) ?
C42 N10 C41 C40 . . . . -0.5(7) ?
C44 C40 C41 N10 . . . . 0.5(6) ?
C39 C40 C41 N10 . . . . -176.3(4) ?
C41 N10 C42 C43 . . . . 0.3(7) ?
N10 C42 C43 C44 . . . . -0.1(7) ?
C42 C43 C44 C40 . . . . 0.0(6) ?
C41 C40 C44 C43 . . . . -0.2(6) ?
C39 C40 C44 C43 . . . . 176.7(3) ?
C14 C15 C45 C46 . . . . 110.8(3) ?
C16 C15 C45 C46 . . . . -68.4(4) ?
C14 C15 C45 C50 . . . . -69.1(4) ?
C16 C15 C45 C50 . . . . 111.7(3) ?
C50 C45 C46 C47 . . . . -0.7(5) ?
C15 C45 C46 C47 . . . . 179.4(3) ?
C45 C46 C47 C48 . . . . 0.7(5) ?
C46 C47 C48 C49 . . . . -0.4(6) ?
C47 C48 C49 C50 . . . . 0.1(6) ?
C48 C49 C50 C45 . . . . -0.1(5) ?
C48 C49 C50 N7 . . . . 177.7(3) ?
C46 C45 C50 C49 . . . . 0.4(5) ?
C15 C45 C50 C49 . . . . -179.7(3) ?
C46 C45 C50 N7 . . . . -177.4(3) ?
C15 C45 C50 N7 . . . . 2.5(5) ?
C51 N7 C50 C49 . . . . 117.2(4) ?
C51 N7 C50 C45 . . . . -64.9(4) ?
C50 N7 C51 O3 . . . . -9.8(5) ?
C50 N7 C51 C52 . . . . 171.3(3) ?
O3 C51 C52 C53 . . . . 143.9(4) ?
N7 C51 C52 C53 . . . . -37.0(5) ?
O3 C51 C52 C56 . . . . -33.3(5) ?
N7 C51 C52 C56 . . . . 145.7(3) ?
C56 C52 C53 C54 . . . . -1.2(6) ?
C51 C52 C53 C54 . . . . -178.4(4) ?
C52 C53 C54 C55 . . . . 0.3(7) ?
C56 N11 C55 C54 . . . . -0.3(7) ?
C53 C54 C55 N11 . . . . 0.6(7) ?
C55 N11 C56 C52 . . . . -0.7(7) ?
C53 C52 C56 N11 . . . . 1.5(6) ?
C51 C52 C56 N11 . . . . 178.8(4) ?
C19 C20 C57 C62 . . . . -66.4(4) ?
C1 C20 C57 C62 . . . . 117.7(4) ?
C19 C20 C57 C58 . . . . 115.2(4) ?
C1 C20 C57 C58 . . . . -60.7(4) ?
C62 C57 C58 C59 . . . . -1.7(6) ?
C20 C57 C58 C59 . . . . 176.8(4) ?
C57 C58 C59 C60 . . . . 1.0(7) ?
C58 C59 C60 C61 . . . . 0.0(8) ?
C59 C60 C61 C62 . . . . -0.3(7) ?
C60 C61 C62 C57 . . . . -0.4(6) ?
C60 C61 C62 N8 . . . . -177.6(4) ?
C58 C57 C62 C61 . . . . 1.3(5) ?
C20 C57 C62 C61 . . . . -177.0(3) ?
C58 C57 C62 N8 . . . . 178.5(3) ?
C20 C57 C62 N8 . . . . 0.1(5) ?
C63 N8 C62 C61 . . . . -51.0(5) ?
C63 N8 C62 C57 . . . . 131.8(4) ?
C62 N8 C63 O4 . . . . -4.4(5) ?
C62 N8 C63 C64 . . . . 174.8(3) ?
O4 C63 C64 C65 . . . . -135.2(5) ?
N8 C63 C64 C65 . . . . 45.6(5) ?
O4 C63 C64 C68 . . . . 44.9(6) ?
N8 C63 C64 C68 . . . . -134.3(4) ?
C66 N12 C65 C64 . . . . -0.6(9) ?
C68 C64 C65 N12 . . . . -0.4(8) ?
C63 C64 C65 N12 . . . . 179.7(5) ?
C65 N12 C66 C67 . . . . 2.1(10) ?
N12 C66 C67 C68 . . . . -2.5(10) ?
C66 C67 C68 C64 . . . . 1.4(9) ?
C65 C64 C68 C67 . . . . 0.0(8) ?
C63 C64 C68 C67 . . . . 179.9(5) ?
C70 N13 C69 C71 . . . . 1.0(5) ?
Fe1 N13 C69 C71 . . . . 176.8(3) ?
C69 N13 C70 N14 . . . . -1.2(5) ?
Fe1 N13 C70 N14 . . . . -177.0(3) ?
C71 N14 C70 N13 . . . . 1.0(5) ?
C72 N14 C70 N13 . . . . 177.5(4) ?
C70 N14 C71 C69 . . . . -0.3(5) ?
C72 N14 C71 C69 . . . . -176.8(5) ?
N13 C69 C71 N14 . . . . -0.4(5) ?
C75 N15 C73 N16 . . . . 0.0(4) ?
Fe1 N15 C73 N16 . . . . -179.7(2) ?
C74 N16 C73 N15 . . . . 0.0(4) ?
C76 N16 C73 N15 . . . . 177.6(3) ?
C73 N16 C74 C75 . . . . 0.1(5) ?
C76 N16 C74 C75 . . . . -177.6(4) ?
N16 C74 C75 N15 . . . . -0.1(5) ?
C73 N15 C75 C74 . . . . 0.1(4) ?
Fe1 N15 C75 C74 . . . . 179.8(3) ?
C80 O5 C78 C77 . . . . -1.9(9) ?
C79 C77 C78 O5 . . . . 21.6(9) ?
C78 C77 C79 C80 . . . . -32.8(8) ?
C78 O5 C80 C79 . . . . -20.6(10) ?
C77 C79 C80 O5 . . . . 33.4(9) ?
C84 O6 C81 C82 . . . . -12.7(16) ?
O6 C81 C82 C83 . . . . -5(2) ?
C81 C82 C83 C84 . . . . 18(2) ?
C81 O6 C84 C83 . . . . 26.4(15) ?
C82 C83 C84 O6 . . . . -25.4(16) ?
C86 N18 C85 C87 . . . . -0.8(5) ?
C85 N18 C86 N17 . . . . 1.1(5) ?
C87 N17 C86 N18 . . . . -1.1(5) ?
C88 N17 C86 N18 . . . . 180.0(4) ?
C86 N17 C87 C85 . . . . 0.5(5) ?
C88 N17 C87 C85 . . . . 179.5(4) ?
N18 C85 C87 N17 . . . . 0.2(5) ?

_cod_database_fobs_code 1562858
